data_1527181
loop_
_publ_author_name
'Brachtel, G.'
'Hoppe, R.'

_publ_section_title
;
 Das erste Oxomanganat(II): Na14 Mn2 O9= Na14 (Mn O4)2 O
;
_journal_name_full 'Zeitschrift fuer Anorganische und Allgemeine Chemie'
_journal_page_first 97
_journal_page_last 104
_journal_volume 438
_journal_year 1978
_chemical_formula_sum 'Mn2 Na14 O9'
_chemical_name_systematic 'Na14 Mn2 O9'
_space_group_IT_number 147
_symmetry_space_group_name_Hall '-P 3'
_symmetry_space_group_name_H-M 'P -3'
_cell_angle_alpha 90
_cell_angle_beta 90
_cell_angle_gamma 120
_cell_formula_units_Z 1
_cell_length_a 6.669
_cell_length_b 6.669
_cell_length_c 9.353
_cell_volume 360.249
_citation_journal_id_ASTM ZAACAB
_cod_data_source_file Brachtel_ZAACAB_1978_1585.cif
_cod_data_source_block Mn2Na14O9
_cod_original_cell_volume 360.2492
_cod_database_code 1527181

loop_
_symmetry_equiv_pos_as_xyz
x,y,z
-y,x-y,z
-x+y,-x,z
-x,-y,-z
y,-x+y,-z
x-y,x,-z

loop_
_atom_site_label
_atom_site_type_symbol
_atom_site_fract_x
_atom_site_fract_y
_atom_site_fract_z
_atom_site_occupancy
_atom_site_U_iso_or_equiv
Na1 Na+1 0 0 0.2517 1 0.0
Na2 Na+1 0.0673 0.3762 0.5911 1 0.0
O1 O-2 0.3333 0.6667 0.0389 1 0.0
O3 O-2 0.9469 0.6411 0.6629 1 0.0
Mn1 Mn+2 0.3333 0.6667 0.2618 1 0.0
Na3 Na+1 0.6808 0.6393 0.0911 1 0.0
O2 O-2 0 0 0 1 0.0
